data_7122038
loop_
_publ_author_name
'Rasale, Dnyaneshwar'
'Patil, Kiran'
'Sauter, Basilius'
'Geigle, Stefanie'
'Zhanybekova, Saule'
'Gillingham, Dennis'

_publ_section_title
;
 A new water soluble copper N-heterocyclic carbene complex delivers mild
 O<sup>6</sup>G-selective RNA alkylation.
;
_journal_issue 66
_journal_name_full 'Chemical communications (Cambridge, England)'
_journal_page_first 9174
_journal_page_last 9177
_journal_paper_doi 10.1039/c8cc04476g
_journal_volume 54
_journal_year 2018
_chemical_formula_moiety 'C30 H42 Cl1 Cu1 N6'
_chemical_formula_sum 'C30 H42 Cl Cu N6'
_chemical_formula_weight 585.71
_space_group_IT_number 14
_space_group_name_Hall '-P 2yn'
_space_group_name_H-M_alt 'P 1 21/n 1'
_symmetry_cell_setting monoclinic
_symmetry_space_group_name_Hall '-P 2yn'
_symmetry_space_group_name_H-M 'P 1 21/n 1'
_atom_sites_solution_hydrogens difmap
_atom_sites_solution_primary other
_audit_update_record
;
2018-06-04 deposited with the CCDC.
2018-07-24 downloaded from the CCDC.
;
_cell_angle_alpha 90
_cell_angle_beta 97.541(2)
_cell_angle_gamma 90
_cell_formula_units_Z 4
_cell_length_a 16.6483(5)
_cell_length_b 10.5534(4)
_cell_length_c 18.3838(6)
_cell_measurement_reflns_used 38514
_cell_measurement_temperature 123
_cell_measurement_theta_max 57
_cell_measurement_theta_min 3
_cell_volume 3202.03(19)
_computing_cell_refinement 'STOE X-AREA (Stoe & Cie 2011)'
_computing_data_collection 'STOE X-AREA (Stoe & Cie 2011)'
_computing_data_reduction 'STOE X-RED (Stoe & Cie 1996)'
_computing_molecular_graphics 'CAMERON (Watkin et al., 1996)'
_computing_publication_material 'CRYSTALS (Betteridge et al., 2003)'
_computing_structure_refinement 'CRYSTALS (Betteridge et al., 2003)'
_computing_structure_solution 'Superflip (Palatinus & Chapuis, 2007)'
_diffrn_ambient_temperature 123
_diffrn_detector Pilatus300K
_diffrn_detector_area_resol_mean 5.81
_diffrn_detector_type STOE
_diffrn_measured_fraction_theta_full 0.996
_diffrn_measured_fraction_theta_max 0.966
_diffrn_measurement_device Area
_diffrn_measurement_device_type 'Stoe StadiVari'
_diffrn_measurement_method '\f & \w scans'
_diffrn_radiation_monochromator 'Graded multilayer mirror'
_diffrn_radiation_type GaK\a
_diffrn_radiation_wavelength 1.34143
_diffrn_reflns_av_R_equivalents 0.086
_diffrn_reflns_limit_h_max 20
_diffrn_reflns_limit_h_min -9
_diffrn_reflns_limit_k_max 12
_diffrn_reflns_limit_k_min -13
_diffrn_reflns_limit_l_max 21
_diffrn_reflns_limit_l_min -22
_diffrn_reflns_number 34413
_diffrn_reflns_theta_full 52.800
_diffrn_reflns_theta_max 57.649
_diffrn_reflns_theta_min 2.930
_diffrn_source 'Metaljet D2'
_diffrn_source_current 2.860
_diffrn_source_power 0.200
_diffrn_source_voltage 70
_diffrn_standards_number 0
_exptl_absorpt_coefficient_mu 4.325
_exptl_absorpt_correction_T_max 0.84
_exptl_absorpt_correction_T_min 0.84
_exptl_absorpt_correction_type multi-scan
_exptl_absorpt_process_details 'DENZO/SCALEPACK (Otwinowski & Minor, 1997)'
_exptl_crystal_colour colourless
_exptl_crystal_density_diffrn 1.215
_exptl_crystal_density_method 'not measured'
_exptl_crystal_description needle
_exptl_crystal_F_000 1240
_exptl_crystal_recrystallization_method
; 
 
;
_exptl_crystal_size_max 0.180
_exptl_crystal_size_mid 0.080
_exptl_crystal_size_min 0.040
_refine_diff_density_max 0.63
_refine_diff_density_min -0.82
_refine_ls_extinction_method None
_refine_ls_goodness_of_fit_ref 0.9887
_refine_ls_hydrogen_treatment constr
_refine_ls_matrix_type full
_refine_ls_number_parameters 343
_refine_ls_number_reflns 3713
_refine_ls_number_restraints 0
_refine_ls_R_factor_all 0.1541
_refine_ls_R_factor_gt 0.0716
_refine_ls_shift/su_max 0.0003536
_refine_ls_shift/su_mean 0.0000312
_refine_ls_structure_factor_coef F
_refine_ls_weighting_details
;
 Method, part 1, Chebychev polynomial, (Watkin, 1994, Prince, 1982) 
 [weight] = 1.0/[A~0~*T~0~(x)+A~1~*T~1~(x) ... +A~n-1~]*T~n-1~(x)] 
 where A~i~ are the Chebychev coefficients listed below and x= Fcalc/Fmax 
 Method = Robust Weighting (Prince, 1982) 
 W = [weight] * [1-(deltaF/6*sigmaF)^2^]^2^ 
 A~i~ are: 
 2.28 1.72 1.55 
;
_refine_ls_weighting_scheme calc
_refine_ls_wR_factor_all 0.1890
_refine_ls_wR_factor_gt 0.0831
_refine_ls_wR_factor_ref 0.0936
_reflns_limit_h_max 20
_reflns_limit_h_min -20
_reflns_limit_k_max 13
_reflns_limit_k_min 0
_reflns_limit_l_max 22
_reflns_limit_l_min 0
_reflns_number_gt 2904
_reflns_number_total 6462
_reflns_threshold_expression I>2.0\s(I)
_oxford_diffrn_Wilson_B_factor 0.00
_oxford_diffrn_Wilson_scale 0.00
_oxford_refine_ls_r_factor_ref 0.0883
_oxford_refine_ls_scale 0.3476(13)
_oxford_reflns_number_all 6435
_oxford_reflns_threshold_expression_ref I>1.0\s(I)
_cod_data_source_file c8cc04476g2.cif
_cod_data_source_block 1
_cod_depositor_comments
;
The following automatic conversions were performed:

'_atom_sites_solution_primary' value 'Other' changed to 'other'
according to
/home/data/users/saulius/crontab/automatic-downloads/rss-feeds/RSC/lib/dictionaries/cif_core.dic
dictionary named 'cif_core.dic' version 2.4.2 from 2011-04-26.

Automatic conversion script
Id: cif_fix_values 4973 2017-02-22 13:04:09Z antanas 

 Adding full bibliography for 7122038.cif.
;
_cod_original_sg_symbol_H-M 'P 21/n'
_cod_original_formula_sum 'C30 H42 Cl1 Cu1 N6'
_cod_database_code 7122038

loop_
_symmetry_equiv_pos_as_xyz
x,y,z
-x,-y,-z
-x+1/2,y+1/2,-z+1/2
x+1/2,-y+1/2,z+1/2

loop_
_atom_site_label
_atom_site_type_symbol
_atom_site_fract_x
_atom_site_fract_y
_atom_site_fract_z
_atom_site_U_iso_or_equiv
_atom_site_occupancy
_atom_site_adp_type
_atom_site_refinement_flags_posn
Cu1 Cu 0.38971(5) 0.62788(8) 0.65687(4) 0.0450 1.0000 Uani .
Cl1 Cl 0.28147(10) 0.62903(18) 0.58383(8) 0.0670 1.0000 Uani .
N1 N 0.4872(3) 0.6078(4) 0.7992(2) 0.0394 1.0000 Uani .
N2 N 0.5605(3) 0.6625(4) 0.7167(2) 0.0416 1.0000 Uani .
N3 N 0.5835(3) 0.6172(5) 0.9118(2) 0.0564 1.0000 Uani .
N4 N 0.6318(5) 0.3650(7) 0.8481(3) 0.0887 1.0000 Uani .
N5 N 0.6812(5) 0.2981(8) 0.8254(4) 0.0882 1.0000 Uani .
N6 N 0.7228(6) 0.2338(11) 0.7971(5) 0.1313 1.0000 Uani .
C1 C 0.4833(3) 0.6307(5) 0.7256(3) 0.0422 1.0000 Uani .
C2 C 0.5660(3) 0.6273(5) 0.8349(3) 0.0459 1.0000 Uani .
C3 C 0.6106(3) 0.6623(6) 0.7826(3) 0.0479 1.0000 Uani .
C4 C 0.4155(3) 0.5839(5) 0.8323(3) 0.0385 1.0000 Uani .
C5 C 0.3775(3) 0.6890(5) 0.8603(3) 0.0420 1.0000 Uani .
C6 C 0.3036(3) 0.6679(5) 0.8867(3) 0.0462 1.0000 Uani .
C7 C 0.2701(4) 0.5474(6) 0.8863(3) 0.0496 1.0000 Uani .
C8 C 0.3093(3) 0.4466(5) 0.8598(3) 0.0458 1.0000 Uani .
C9 C 0.3832(3) 0.4625(5) 0.8318(3) 0.0402 1.0000 Uani .
C10 C 0.4110(4) 0.8223(5) 0.8574(3) 0.0500 1.0000 Uani .
C11 C 0.4171(5) 0.8890(6) 0.9321(4) 0.0699 1.0000 Uani .
C12 C 0.3583(5) 0.9020(6) 0.7987(4) 0.0662 1.0000 Uani .
C13 C 0.4238(4) 0.3491(5) 0.8004(3) 0.0519 1.0000 Uani .
C14 C 0.3744(5) 0.3016(6) 0.7301(4) 0.0644 1.0000 Uani .
C15 C 0.4363(5) 0.2388(6) 0.8570(4) 0.0653 1.0000 Uani .
C16 C 0.5862(3) 0.6936(5) 0.6460(3) 0.0419 1.0000 Uani .
C17 C 0.6144(4) 0.5946(6) 0.6060(3) 0.0504 1.0000 Uani .
C18 C 0.6405(4) 0.6272(7) 0.5392(3) 0.0612 1.0000 Uani .
C19 C 0.6375(4) 0.7488(7) 0.5141(3) 0.0615 1.0000 Uani .
C20 C 0.6082(4) 0.8446(6) 0.5548(3) 0.0626 1.0000 Uani .
C21 C 0.5812(4) 0.8185(6) 0.6229(3) 0.0517 1.0000 Uani .
C22 C 0.6142(4) 0.4565(6) 0.6314(3) 0.0600 1.0000 Uani .
C23 C 0.5466(6) 0.3809(7) 0.5856(5) 0.0908 1.0000 Uani .
C24 C 0.6974(5) 0.3950(8) 0.6280(5) 0.0848 1.0000 Uani .
C25 C 0.5480(5) 0.9232(7) 0.6671(4) 0.0729 1.0000 Uani .
C26 C 0.6121(7) 1.0271(8) 0.6880(6) 0.1095 1.0000 Uani .
C27 C 0.4716(6) 0.9796(8) 0.6253(5) 0.0904 1.0000 Uani .
C28 C 0.6545(5) 0.6930(8) 0.9420(4) 0.0861 1.0000 Uani .
C29 C 0.5818(4) 0.4902(6) 0.9431(3) 0.0607 1.0000 Uani .
C30 C 0.6472(5) 0.3986(8) 0.9261(4) 0.0853 1.0000 Uani .
H31 H 0.6647 0.6834 0.7884 0.0570 1.0000 Uiso R
H61 H 0.2767 0.7347 0.9050 0.0545 1.0000 Uiso R
H71 H 0.2215 0.5353 0.9045 0.0596 1.0000 Uiso R
H81 H 0.2862 0.3673 0.8599 0.0545 1.0000 Uiso R
H101 H 0.4653 0.8144 0.8437 0.0589 1.0000 Uiso R
H111 H 0.4447 0.9684 0.9305 0.1039 1.0000 Uiso R
H112 H 0.3638 0.9027 0.9444 0.1039 1.0000 Uiso R
H113 H 0.4460 0.8352 0.9686 0.1038 1.0000 Uiso R
H121 H 0.3059 0.9146 0.8132 0.0988 1.0000 Uiso R
H122 H 0.3836 0.9830 0.7929 0.0989 1.0000 Uiso R
H123 H 0.3519 0.8578 0.7525 0.0988 1.0000 Uiso R
H131 H 0.4773 0.3768 0.7891 0.0629 1.0000 Uiso R
H141 H 0.3605 0.3707 0.6967 0.0958 1.0000 Uiso R
H142 H 0.4063 0.2410 0.7076 0.0958 1.0000 Uiso R
H143 H 0.3258 0.2616 0.7417 0.0957 1.0000 Uiso R
H151 H 0.4668 0.1724 0.8374 0.0959 1.0000 Uiso R
H152 H 0.3849 0.2058 0.8660 0.0960 1.0000 Uiso R
H153 H 0.4659 0.2675 0.9022 0.0957 1.0000 Uiso R
H181 H 0.6606 0.5654 0.5111 0.0728 1.0000 Uiso R
H191 H 0.6556 0.7675 0.4695 0.0716 1.0000 Uiso R
H201 H 0.6059 0.9274 0.5370 0.0767 1.0000 Uiso R
H221 H 0.6034 0.4564 0.6827 0.0719 1.0000 Uiso R
H231 H 0.4952 0.4186 0.5900 0.1350 1.0000 Uiso R
H232 H 0.5554 0.3809 0.5349 0.1348 1.0000 Uiso R
H233 H 0.5476 0.2948 0.6030 0.1349 1.0000 Uiso R
H241 H 0.6976 0.3099 0.6469 0.1268 1.0000 Uiso R
H242 H 0.7382 0.4437 0.6574 0.1268 1.0000 Uiso R
H243 H 0.7089 0.3938 0.5782 0.1268 1.0000 Uiso R
H251 H 0.5334 0.8873 0.7128 0.0867 1.0000 Uiso R
H261 H 0.6592 0.9907 0.7162 0.1619 1.0000 Uiso R
H262 H 0.5907 1.0909 0.7168 0.1620 1.0000 Uiso R
H263 H 0.6278 1.0652 0.6445 0.1619 1.0000 Uiso R
H271 H 0.4835 1.0167 0.5806 0.1339 1.0000 Uiso R
H272 H 0.4322 0.9138 0.6148 0.1338 1.0000 Uiso R
H273 H 0.4508 1.0428 0.6553 0.1338 1.0000 Uiso R
H281 H 0.6481 0.7783 0.9229 0.1287 1.0000 Uiso R
H282 H 0.6579 0.6947 0.9945 0.1287 1.0000 Uiso R
H283 H 0.7026 0.6544 0.9275 0.1289 1.0000 Uiso R
H291 H 0.5873 0.4982 0.9962 0.0729 1.0000 Uiso R
H292 H 0.5296 0.4524 0.9252 0.0728 1.0000 Uiso R
H301 H 0.7000 0.4393 0.9361 0.1019 1.0000 Uiso R
H302 H 0.6460 0.3226 0.9556 0.1020 1.0000 Uiso R

loop_
_atom_site_aniso_label
_atom_site_aniso_U_11
_atom_site_aniso_U_22
_atom_site_aniso_U_33
_atom_site_aniso_U_23
_atom_site_aniso_U_13
_atom_site_aniso_U_12
Cu1 0.0456(5) 0.0533(5) 0.0349(4) -0.0020(4) 0.0015(3) 0.0091(4)
Cl1 0.0616(10) 0.0825(11) 0.0525(8) -0.0124(8) -0.0091(7) 0.0227(8)
N1 0.043(3) 0.043(3) 0.031(2) 0.0016(17) 0.0024(17) -0.009(2)
N2 0.048(3) 0.044(3) 0.033(2) 0.0058(18) 0.0081(18) -0.001(2)
N3 0.056(3) 0.067(3) 0.043(3) 0.015(2) -0.006(2) -0.018(3)
N4 0.100(5) 0.099(5) 0.065(4) -0.010(4) 0.002(4) 0.028(4)
N5 0.088(5) 0.097(6) 0.075(4) -0.013(4) -0.003(4) 0.005(4)
N6 0.110(7) 0.176(10) 0.100(6) -0.039(6) -0.015(5) 0.029(7)
C1 0.047(3) 0.042(3) 0.038(3) 0.000(2) 0.006(2) 0.002(3)
C2 0.040(3) 0.051(3) 0.044(3) 0.007(3) -0.005(2) -0.005(3)
C3 0.040(3) 0.066(4) 0.037(3) 0.006(3) 0.003(2) -0.005(3)
C4 0.040(3) 0.040(3) 0.035(3) 0.004(2) 0.004(2) -0.007(2)
C5 0.050(3) 0.040(3) 0.035(3) -0.003(2) -0.001(2) -0.006(2)
C6 0.049(4) 0.046(3) 0.043(3) -0.002(2) 0.004(2) 0.011(3)
C7 0.046(3) 0.062(4) 0.040(3) 0.005(3) 0.004(2) -0.008(3)
C8 0.056(4) 0.036(3) 0.044(3) 0.002(2) 0.001(2) -0.012(3)
C9 0.045(3) 0.041(3) 0.034(2) 0.005(2) 0.005(2) -0.005(2)
C10 0.056(4) 0.036(3) 0.058(3) -0.003(3) 0.007(3) -0.006(3)
C11 0.093(5) 0.054(4) 0.058(4) -0.015(3) -0.005(3) -0.007(4)
C12 0.088(5) 0.045(4) 0.063(4) 0.007(3) 0.002(3) -0.006(3)
C13 0.064(4) 0.039(3) 0.052(3) -0.002(2) 0.006(3) 0.003(3)
C14 0.080(5) 0.046(4) 0.065(4) -0.015(3) 0.002(3) -0.002(3)
C15 0.080(5) 0.038(3) 0.076(4) 0.004(3) 0.003(3) 0.012(3)
C16 0.038(3) 0.050(3) 0.039(3) 0.008(2) 0.005(2) -0.001(2)
C17 0.049(3) 0.049(3) 0.053(3) 0.003(3) 0.009(3) 0.007(3)
C18 0.058(4) 0.077(5) 0.051(3) 0.008(3) 0.018(3) 0.015(3)
C19 0.062(4) 0.074(5) 0.051(3) 0.013(3) 0.017(3) -0.001(3)
C20 0.077(5) 0.058(4) 0.052(3) 0.023(3) 0.006(3) -0.010(3)
C21 0.050(4) 0.056(4) 0.050(3) 0.007(3) 0.004(3) 0.004(3)
C22 0.068(4) 0.059(4) 0.057(4) 0.010(3) 0.022(3) 0.027(3)
C23 0.095(6) 0.059(5) 0.115(7) 0.006(4) 0.003(5) -0.014(4)
C24 0.092(6) 0.081(6) 0.079(5) 0.013(4) 0.005(4) 0.037(4)
C25 0.113(6) 0.051(4) 0.056(4) 0.010(3) 0.011(4) -0.002(4)
C26 0.145(8) 0.063(5) 0.110(7) -0.017(5) -0.026(6) -0.003(5)
C27 0.114(7) 0.079(6) 0.079(5) -0.002(4) 0.012(5) 0.023(5)
C28 0.088(6) 0.105(6) 0.057(4) 0.016(4) -0.021(4) -0.046(5)
C29 0.065(4) 0.064(4) 0.051(3) 0.009(3) 0.000(3) -0.002(3)
C30 0.089(6) 0.092(6) 0.069(5) -0.003(4) -0.011(4) 0.023(5)

loop_
_atom_type_symbol
_atom_type_scat_dispersion_real
_atom_type_scat_dispersion_imag
_atom_type_scat_Cromer_Mann_a1
_atom_type_scat_Cromer_Mann_b1
_atom_type_scat_Cromer_Mann_a2
_atom_type_scat_Cromer_Mann_b2
_atom_type_scat_Cromer_Mann_a3
_atom_type_scat_Cromer_Mann_b3
_atom_type_scat_Cromer_Mann_a4
_atom_type_scat_Cromer_Mann_b4
_atom_type_scat_Cromer_Mann_c
_atom_type_scat_source
C 0.0137 0.0067 2.3100 20.8439 1.0200 10.2075 1.5886 0.5687 0.8650 51.6512 0.2156 'International Tables Vol C 4.2.6.8 and 6.1.1.4'
H 0.0000 0.0000 0.4930 10.5109 0.3229 26.1257 0.1402 3.1424 0.0408 57.7998 0.0030 'International Tables Vol C 4.2.6.8 and 6.1.1.4'
Cl 0.3281 0.5435 11.4604 0.0104 7.1964 1.1662 6.2556 18.5194 1.6455 47.7784 -9.5574 'International Tables Vol C 4.2.6.8 and 6.1.1.4'
Cu -2.7983 3.6877 13.3380 3.5828 7.1676 0.2470 5.6158 11.3966 1.6735 64.8126 1.1910 'International Tables Vol C 4.2.6.8 and 6.1.1.4'
N 0.0241 0.0134 12.2126 0.0057 3.1322 9.8933 2.0125 28.9975 1.1663 0.5826 -11.5290 'International Tables Vol C 4.2.6.8 and 6.1.1.4'

loop_
_geom_angle_atom_site_label_1
_geom_angle_atom_site_label_2
_geom_angle_atom_site_label_3
_geom_angle
_geom_angle_publ_flag
Cl1 Cu1 C1 177.07(17) yes
C1 N1 C2 110.9(4) yes
C1 N1 C4 121.1(4) yes
C2 N1 C4 127.5(4) yes
C1 N2 C3 111.6(4) yes
C1 N2 C16 123.7(4) yes
C3 N2 C16 124.7(5) yes
C2 N3 C28 112.8(5) yes
C2 N3 C29 116.9(5) yes
C28 N3 C29 113.9(5) yes
N5 N4 C30 116.3(7) yes
N4 N5 N6 172.8(9) yes
N1 C1 N2 103.9(4) yes
N1 C1 Cu1 126.3(4) yes
N2 C1 Cu1 129.8(4) yes
N3 C2 N1 121.1(5) yes
N3 C2 C3 132.7(5) yes
N1 C2 C3 106.0(4) yes
N2 C3 C2 107.6(5) yes
N2 C3 H31 125.0 no
C2 C3 H31 127.4 no
N1 C4 C5 117.2(4) yes
N1 C4 C9 120.3(5) yes
C5 C4 C9 122.4(5) yes
C4 C5 C6 117.4(5) yes
C4 C5 C10 122.2(5) yes
C6 C5 C10 120.3(5) yes
C5 C6 C7 121.0(5) yes
C5 C6 H61 119.8 no
C7 C6 H61 119.3 no
C6 C7 C8 120.3(5) yes
C6 C7 H71 119.6 no
C8 C7 H71 120.1 no
C7 C8 C9 121.2(5) yes
C7 C8 H81 119.1 no
C9 C8 H81 119.7 no
C8 C9 C4 117.7(5) yes
C8 C9 C13 119.9(5) yes
C4 C9 C13 122.4(5) yes
C5 C10 C11 112.1(5) yes
C5 C10 C12 110.5(5) yes
C11 C10 C12 109.9(5) yes
C5 C10 H101 106.8 no
C11 C10 H101 108.5 no
C12 C10 H101 109.0 no
C10 C11 H111 110.4 no
C10 C11 H112 109.1 no
H111 C11 H112 109.9 no
C10 C11 H113 108.8 no
H111 C11 H113 109.9 no
H112 C11 H113 108.7 no
C10 C12 H121 109.6 no
C10 C12 H122 110.0 no
H121 C12 H122 109.6 no
C10 C12 H123 109.8 no
H121 C12 H123 108.3 no
H122 C12 H123 109.5 no
C9 C13 C14 111.3(5) yes
C9 C13 C15 111.2(5) yes
C14 C13 C15 109.3(5) yes
C9 C13 H131 107.8 no
C14 C13 H131 108.6 no
C15 C13 H131 108.5 no
C13 C14 H141 110.5 no
C13 C14 H142 108.5 no
H141 C14 H142 109.3 no
C13 C14 H143 109.4 no
H141 C14 H143 109.5 no
H142 C14 H143 109.5 no
C13 C15 H151 109.1 no
C13 C15 H152 110.1 no
H151 C15 H152 109.1 no
C13 C15 H153 110.6 no
H151 C15 H153 108.5 no
H152 C15 H153 109.5 no
N2 C16 C17 117.4(5) yes
N2 C16 C21 118.4(5) yes
C17 C16 C21 124.2(5) yes
C16 C17 C18 116.4(5) yes
C16 C17 C22 122.5(5) yes
C18 C17 C22 121.0(5) yes
C17 C18 C19 121.8(6) yes
C17 C18 H181 119.7 no
C19 C18 H181 118.5 no
C18 C19 C20 120.3(6) yes
C18 C19 H191 119.7 no
C20 C19 H191 120.0 no
C19 C20 C21 120.9(6) yes
C19 C20 H201 119.7 no
C21 C20 H201 119.5 no
C20 C21 C16 116.4(6) yes
C20 C21 C25 120.9(6) yes
C16 C21 C25 122.7(5) yes
C17 C22 C23 111.0(6) yes
C17 C22 C24 110.6(6) yes
C23 C22 C24 110.9(7) yes
C17 C22 H221 107.6 no
C23 C22 H221 108.2 no
C24 C22 H221 108.5 no
C22 C23 H231 109.6 no
C22 C23 H232 109.6 no
H231 C23 H232 109.6 no
C22 C23 H233 109.1 no
H231 C23 H233 110.0 no
H232 C23 H233 108.9 no
C22 C24 H241 109.9 no
C22 C24 H242 109.0 no
H241 C24 H242 109.2 no
C22 C24 H243 109.7 no
H241 C24 H243 109.9 no
H242 C24 H243 109.2 no
C21 C25 C26 111.2(7) yes
C21 C25 C27 110.7(6) yes
C26 C25 C27 110.7(7) yes
C21 C25 H251 109.0 no
C26 C25 H251 107.6 no
C27 C25 H251 107.5 no
C25 C26 H261 109.8 no
C25 C26 H262 110.1 no
H261 C26 H262 108.7 no
C25 C26 H263 110.2 no
H261 C26 H263 108.9 no
H262 C26 H263 109.1 no
C25 C27 H271 110.0 no
C25 C27 H272 108.8 no
H271 C27 H272 109.9 no
C25 C27 H273 108.7 no
H271 C27 H273 110.1 no
H272 C27 H273 109.3 no
N3 C28 H281 108.9 no
N3 C28 H282 109.1 no
H281 C28 H282 109.7 no
N3 C28 H283 108.6 no
H281 C28 H283 110.4 no
H282 C28 H283 110.1 no
N3 C29 C30 116.8(6) yes
N3 C29 H291 108.2 no
C30 C29 H291 106.7 no
N3 C29 H292 107.8 no
C30 C29 H292 107.5 no
H291 C29 H292 109.7 no
C29 C30 N4 108.6(6) yes
C29 C30 H301 109.5 no
N4 C30 H301 109.2 no
C29 C30 H302 110.0 no
N4 C30 H302 109.5 no
H301 C30 H302 110.1 no

loop_
_geom_bond_atom_site_label_1
_geom_bond_atom_site_label_2
_geom_bond_distance
_geom_bond_publ_flag
Cu1 Cl1 2.1012(16) yes
Cu1 C1 1.874(5) yes
N1 C1 1.368(6) yes
N1 C2 1.401(6) yes
N1 C4 1.431(6) yes
N2 C1 1.358(7) yes
N2 C3 1.376(7) yes
N2 C16 1.458(6) yes
N3 C2 1.409(7) yes
N3 C28 1.474(8) yes
N3 C29 1.461(8) yes
N4 N5 1.199(10) yes
N4 C30 1.466(10) yes
N5 N6 1.142(11) yes
C2 C3 1.343(8) yes
C3 H31 0.921 no
C4 C5 1.408(8) yes
C4 C9 1.390(7) yes
C5 C6 1.399(8) yes
C5 C10 1.517(8) yes
C6 C7 1.388(8) yes
C6 H61 0.922 no
C7 C8 1.370(8) yes
C7 H71 0.925 no
C8 C9 1.404(8) yes
C8 H81 0.921 no
C9 C13 1.524(8) yes
C10 C11 1.535(8) yes
C10 C12 1.548(9) yes
C10 H101 0.973 no
C11 H111 0.958 no
C11 H112 0.955 no
C11 H113 0.959 no
C12 H121 0.955 no
C12 H122 0.965 no
C12 H123 0.961 no
C13 C14 1.523(8) yes
C13 C15 1.556(8) yes
C13 H131 0.986 no
C14 H141 0.963 no
C14 H142 0.958 no
C14 H143 0.962 no
C15 H151 0.962 no
C15 H152 0.958 no
C15 H153 0.959 no
C16 C17 1.395(8) yes
C16 C21 1.384(8) yes
C17 C18 1.398(8) yes
C17 C22 1.531(9) yes
C18 C19 1.363(9) yes
C18 H181 0.921 no
C19 C20 1.385(10) yes
C19 H191 0.931 no
C20 C21 1.412(8) yes
C20 H201 0.932 no
C21 C25 1.518(9) yes
C22 C23 1.538(11) yes
C22 C24 1.538(9) yes
C22 H221 0.984 no
C23 H231 0.957 no
C23 H232 0.962 no
C23 H233 0.963 no
C24 H241 0.962 no
C24 H242 0.960 no
C24 H243 0.961 no
C25 C26 1.543(11) yes
C25 C27 1.520(11) yes
C25 H251 0.981 no
C26 H261 0.961 no
C26 H262 0.954 no
C26 H263 0.962 no
C27 H271 0.954 no
C27 H272 0.957 no
C27 H273 0.959 no
C28 H281 0.967 no
C28 H282 0.960 no
C28 H283 0.966 no
C29 C30 1.519(10) yes
C29 H291 0.971 no
C29 H292 0.975 no
C30 H301 0.974 no
C30 H302 0.971 no
